data_4502238
loop_
_publ_author_name
'Awwadi, Firas'
'Haddad, Salim F.'
'Willett, Roger D.'
'Twamley, Brendan'

_publ_section_title
;
 The Analogy of C&#x2212;Br&#x00B7;&#x00B7;&#x00B7;Br&#x2212;C,
 C&#x2212;Br&#x00B7;&#x00B7;&#x00B7;Br&#x2212;Fe, and
 Fe&#x2212;Br&#x00B7;&#x00B7;&#x00B7;Br&#x2212;Fe Contacts: Crystal
 Structures of (26DAPH)FeBr4and (26DA35DBPH)2FeBr4&#x00B7;Br
;
_journal_issue 1
_journal_name_full 'Crystal Growth &amp; Design'
_journal_page_first 158
_journal_paper_doi 10.1021/cg900762s
_journal_volume 10
_journal_year 2010
_chemical_formula_sum 'C10 H12 Br9 Fe N6'
_chemical_formula_weight 991.30
_chemical_name_systematic
; 
 bis(2,6-dibromopyrdinium) tetrabromoferrate(III) bromide 
;
_space_group_IT_number 61
_symmetry_cell_setting orthorhombic
_symmetry_space_group_name_Hall '-P 2ac 2ab'
_symmetry_space_group_name_H-M 'P b c a'
_atom_sites_solution_hydrogens geom
_atom_sites_solution_primary direct
_atom_sites_solution_secondary difmap
_audit_creation_method SHELXL-97
_cell_angle_alpha 90.00
_cell_angle_beta 90.00
_cell_angle_gamma 90.00
_cell_formula_units_Z 8
_cell_length_a 15.7936(11)
_cell_length_b 15.1937(10)
_cell_length_c 20.0580(14)
_cell_measurement_reflns_used 2627
_cell_measurement_temperature 81(2)
_cell_measurement_theta_max 26.74
_cell_measurement_theta_min 2.57
_cell_volume 4813.2(6)
_computing_cell_refinement 'Bruker SAINT+ v. 6.36a'
_computing_data_collection 'Bruker SMART v. 5.626'
_computing_data_reduction 'Bruker SAINT+ v. 6.36a'
_computing_molecular_graphics 'XP, Bruker SHELXTL v. 6.12'
_computing_publication_material 'XCIF, Bruker SHELXTL v. 6.12'
_computing_structure_refinement 'XL, Bruker SHELXTL v. 6.12'
_computing_structure_solution 'XS, Bruker SHELXTL v. 6.12'
_diffrn_ambient_temperature 81(2)
_diffrn_detector_area_resol_mean 8.3
_diffrn_measured_fraction_theta_full 0.999
_diffrn_measured_fraction_theta_max 0.999
_diffrn_measurement_device_type 'Bruker/Siemens SMART APEX'
_diffrn_measurement_method \w
_diffrn_radiation_monochromator graphite
_diffrn_radiation_source 'fine-focus sealed tube'
_diffrn_radiation_type MoK\a
_diffrn_radiation_wavelength 0.71073
_diffrn_reflns_av_R_equivalents 0.0957
_diffrn_reflns_av_sigmaI/netI 0.0705
_diffrn_reflns_limit_h_max 21
_diffrn_reflns_limit_h_min -21
_diffrn_reflns_limit_k_max 20
_diffrn_reflns_limit_k_min -20
_diffrn_reflns_limit_l_max 18
_diffrn_reflns_limit_l_min -26
_diffrn_reflns_number 38057
_diffrn_reflns_theta_full 28.32
_diffrn_reflns_theta_max 28.32
_diffrn_reflns_theta_min 2.03
_diffrn_standards_decay_% <0.01
_exptl_absorpt_coefficient_mu 15.579
_exptl_absorpt_correction_T_max 0.3687
_exptl_absorpt_correction_T_min 0.1067
_exptl_absorpt_correction_type multi-scan
_exptl_absorpt_process_details 'SADABS: SAINT+, 2001'
_exptl_crystal_colour red-brown
_exptl_crystal_density_diffrn 2.736
_exptl_crystal_density_method 'not measured'
_exptl_crystal_description chunk
_exptl_crystal_F_000 3640
_exptl_crystal_size_max 0.26
_exptl_crystal_size_mid 0.11
_exptl_crystal_size_min 0.08
_refine_diff_density_max 1.794
_refine_diff_density_min -0.987
_refine_diff_density_rms 0.218
_refine_ls_extinction_method none
_refine_ls_goodness_of_fit_ref 0.961
_refine_ls_hydrogen_treatment mixed
_refine_ls_matrix_type full
_refine_ls_number_parameters 267
_refine_ls_number_reflns 5990
_refine_ls_number_restraints 8
_refine_ls_restrained_S_all 0.961
_refine_ls_R_factor_all 0.0746
_refine_ls_R_factor_gt 0.0426
_refine_ls_shift/su_max 0.578
_refine_ls_shift/su_mean 0.002
_refine_ls_structure_factor_coef Fsqd
_refine_ls_weighting_details 'calc w=1/[\s^2^(Fo^2^)+(0.0486P)^2^+0.0000P] where P=(Fo^2^+2Fc^2^)/3'
_refine_ls_weighting_scheme calc
_refine_ls_wR_factor_gt 0.0922
_refine_ls_wR_factor_ref 0.1048
_reflns_number_gt 4176
_reflns_number_total 5990
_reflns_threshold_expression >2sigma(I)
_cod_data_source_file cg900762s_si_002.cif
_cod_data_source_block bt389
_cod_depositor_comments
;
The following automatic conversions were performed:

'_symmetry_cell_setting' value 'Orthorhombic' changed to
'orthorhombic' according to
/home/saulius/struct/CIF-dictionaries/cif_core.dic dictionary named
'cif_core.dic' version 2.4.2 from 2011-04-26.

Automatic conversion script
Id: cif_fix_values 1715 2011-07-08 13:25:40Z adriana 
;
_cod_original_sg_symbol_H-M Pbca
_cod_database_code 4502238

loop_
_symmetry_equiv_pos_as_xyz
'x, y, z'
'-x+1/2, -y, z+1/2'
'x+1/2, -y+1/2, -z'
'-x, y+1/2, -z+1/2'
'-x, -y, -z'
'x-1/2, y, -z-1/2'
'-x-1/2, y-1/2, z'
'x, -y-1/2, z-1/2'

loop_
_atom_site_label
_atom_site_type_symbol
_atom_site_fract_x
_atom_site_fract_y
_atom_site_fract_z
_atom_site_U_iso_or_equiv
_atom_site_adp_type
_atom_site_occupancy
_atom_site_symmetry_multiplicity
_atom_site_calc_flag
_atom_site_refinement_flags
Br1 Br 0.74690(3) 0.42690(4) 0.70822(3) 0.01763(14) Uani 1 1 d .
Br2 Br 0.75710(4) 0.17685(4) 0.68549(3) 0.01785(14) Uani 1 1 d .
Br3 Br 0.94986(4) 0.30533(4) 0.75362(4) 0.02361(16) Uani 1 1 d .
Br4 Br 0.74740(3) 0.27937(4) 0.85859(3) 0.01882(15) Uani 1 1 d .
Br5 Br 0.75013(3) 1.02485(4) 0.50649(4) 0.02024(15) Uani 1 1 d .
Br6 Br 0.63437(4) 0.71000(4) 1.06448(3) 0.01917(15) Uani 1 1 d .
Br7 Br 0.60582(4) 0.53475(5) 0.81692(4) 0.02893(17) Uani 1 1 d .
Br8 Br 0.61420(4) 0.20761(4) 1.08224(3) 0.01698(14) Uani 1 1 d .
Br9 Br 0.62612(4) 0.05530(4) 0.82386(4) 0.02684(17) Uani 1 1 d .
C1 C 0.4844(3) 0.6278(3) 1.0170(3) 0.0159(13) Uani 1 1 d .
C2 C 0.5683(3) 0.6492(4) 1.0013(3) 0.0139(12) Uani 1 1 d .
C3 C 0.6026(3) 0.6215(4) 0.9422(3) 0.0143(12) Uani 1 1 d .
H3A H 0.6602 0.6345 0.9327 0.017 Uiso 1 1 calc R
C4 C 0.5557(4) 0.5753(4) 0.8963(3) 0.0162(13) Uani 1 1 d .
C5 C 0.4706(4) 0.5567(4) 0.9085(4) 0.0172(13) Uani 1 1 d .
C6 C 0.4757(3) 0.1243(3) 1.0173(3) 0.0117(12) Uani 1 1 d .
C7 C 0.5609(3) 0.1483(3) 1.0116(3) 0.0119(12) Uani 1 1 d .
C8 C 0.6043(3) 0.1285(3) 0.9535(3) 0.0134(12) Uani 1 1 d .
H8A H 0.6622 0.1447 0.9496 0.016 Uiso 1 1 calc R
C9 C 0.5655(4) 0.0858(4) 0.9012(3) 0.0152(13) Uani 1 1 d .
C10 C 0.4805(4) 0.0604(3) 0.9065(3) 0.0130(12) Uani 1 1 d .
Fe1 Fe 0.80089(5) 0.29518(5) 0.75065(4) 0.01307(19) Uani 1 1 d .
N1 N 0.4402(3) 0.5834(3) 0.9693(3) 0.0170(12) Uani 1 1 d .
N2 N 0.4444(3) 0.6498(3) 1.0731(3) 0.0218(12) Uani 1 1 d D
N3 N 0.4179(3) 0.5124(4) 0.8689(3) 0.0231(13) Uani 1 1 d D
N4 N 0.4408(3) 0.0810(3) 0.9651(3) 0.0121(10) Uani 1 1 d .
N5 N 0.4264(3) 0.1379(3) 1.0706(3) 0.0191(12) Uani 1 1 d D
N6 N 0.4370(3) 0.0166(4) 0.8606(3) 0.0205(12) Uani 1 1 d D
H6A H 0.464(4) -0.006(4) 0.827(2) 0.025 Uiso 1 1 d D
H6B H 0.386(2) 0.019(4) 0.878(3) 0.025 Uiso 1 1 d D
H5B H 0.448(3) 0.165(3) 1.1044(19) 0.000(14) Uiso 1 1 d D
H5A H 0.3724(15) 0.124(3) 1.074(3) 0.013(16) Uiso 1 1 d D
H2A H 0.468(3) 0.675(4) 1.108(2) 0.016 Uiso 1 1 d D
H2B H 0.3892(14) 0.639(4) 1.074(3) 0.016 Uiso 1 1 d D
H3B H 0.435(4) 0.488(4) 0.8320(19) 0.016 Uiso 1 1 d D
H3C H 0.367(2) 0.511(4) 0.887(3) 0.016 Uiso 1 1 d D
H1A H 0.389(4) 0.570(4) 0.969(3) 0.016 Uiso 1 1 d .
H4A H 0.387(4) 0.069(4) 0.964(3) 0.016 Uiso 1 1 d .

loop_
_atom_site_aniso_label
_atom_site_aniso_U_11
_atom_site_aniso_U_22
_atom_site_aniso_U_33
_atom_site_aniso_U_23
_atom_site_aniso_U_13
_atom_site_aniso_U_12
Br1 0.0195(3) 0.0180(3) 0.0155(4) 0.0010(2) -0.0009(3) 0.0001(2)
Br2 0.0252(3) 0.0149(3) 0.0134(3) 0.0005(2) -0.0020(3) -0.0007(2)
Br3 0.0137(3) 0.0394(4) 0.0177(4) -0.0011(3) 0.0001(3) 0.0011(3)
Br4 0.0184(3) 0.0251(3) 0.0130(3) 0.0016(3) 0.0013(2) -0.0009(2)
Br5 0.0098(3) 0.0258(3) 0.0251(4) -0.0014(3) 0.0005(3) -0.0009(2)
Br6 0.0255(3) 0.0168(3) 0.0152(4) 0.0000(3) -0.0064(3) -0.0004(2)
Br7 0.0304(3) 0.0449(4) 0.0114(4) -0.0054(3) 0.0065(3) -0.0117(3)
Br8 0.0198(3) 0.0173(3) 0.0139(3) -0.0016(2) -0.0052(2) -0.0004(2)
Br9 0.0268(3) 0.0376(4) 0.0161(4) -0.0079(3) 0.0109(3) -0.0100(3)
C1 0.014(3) 0.012(3) 0.021(4) 0.001(3) 0.003(3) 0.007(2)
C2 0.015(3) 0.015(3) 0.012(3) -0.001(2) -0.007(2) 0.002(2)
C3 0.009(2) 0.020(3) 0.013(3) 0.005(3) -0.004(2) -0.002(2)
C4 0.021(3) 0.021(3) 0.007(3) 0.000(2) 0.003(2) -0.003(2)
C5 0.020(3) 0.014(3) 0.018(4) 0.005(3) -0.004(3) 0.000(2)
C6 0.012(3) 0.013(3) 0.011(3) 0.002(2) 0.002(2) 0.005(2)
C7 0.015(3) 0.013(3) 0.008(3) 0.002(2) -0.004(2) -0.002(2)
C8 0.009(2) 0.015(3) 0.016(4) 0.003(2) 0.004(2) -0.001(2)
C9 0.022(3) 0.015(3) 0.008(3) 0.003(2) 0.002(2) -0.003(2)
C10 0.019(3) 0.011(3) 0.008(3) 0.003(2) -0.005(2) 0.001(2)
Fe1 0.0131(4) 0.0165(4) 0.0096(5) -0.0003(4) -0.0009(3) -0.0001(3)
N1 0.009(2) 0.017(3) 0.024(3) 0.008(2) -0.003(2) 0.0030(19)
N2 0.023(3) 0.021(3) 0.022(4) -0.004(2) 0.011(3) 0.001(2)
N3 0.019(3) 0.027(3) 0.023(4) 0.002(3) -0.004(3) -0.004(2)
N4 0.009(2) 0.017(2) 0.010(3) 0.000(2) -0.001(2) 0.0023(18)
N5 0.016(3) 0.023(3) 0.018(3) -0.003(2) 0.005(2) -0.006(2)
N6 0.017(3) 0.028(3) 0.016(3) -0.005(2) 0.002(2) -0.007(2)

loop_
_atom_type_symbol
_atom_type_description
_atom_type_scat_dispersion_real
_atom_type_scat_dispersion_imag
_atom_type_scat_source
C C 0.0033 0.0016 'International Tables Vol C Tables 4.2.6.8 and 6.1.1.4'
H H 0.0000 0.0000 'International Tables Vol C Tables 4.2.6.8 and 6.1.1.4'
Br Br -0.2901 2.4595 'International Tables Vol C Tables 4.2.6.8 and 6.1.1.4'
Fe Fe 0.3463 0.8444 'International Tables Vol C Tables 4.2.6.8 and 6.1.1.4'
N N 0.0061 0.0033 'International Tables Vol C Tables 4.2.6.8 and 6.1.1.4'

loop_
_geom_angle_atom_site_label_1
_geom_angle_atom_site_label_2
_geom_angle_atom_site_label_3
_geom_angle
N2 C1 N1 118.3(5)
N2 C1 C2 125.5(6)
N1 C1 C2 116.2(6)
C3 C2 C1 119.8(5)
C3 C2 Br6 120.9(4)
C1 C2 Br6 119.2(5)
C2 C3 C4 121.5(5)
C2 C3 H3A 119.2
C4 C3 H3A 119.2
C3 C4 C5 120.4(6)
C3 C4 Br7 120.4(4)
C5 C4 Br7 119.2(5)
N3 C5 N1 117.5(6)
N3 C5 C4 126.8(6)
N1 C5 C4 115.6(6)
N5 C6 N4 117.0(5)
N5 C6 C7 125.9(6)
N4 C6 C7 117.1(5)
C8 C7 C6 119.3(5)
C8 C7 Br8 121.1(4)
C6 C7 Br8 119.6(5)
C9 C8 C7 121.5(5)
C9 C8 H8A 119.2
C7 C8 H8A 119.2
C8 C9 C10 119.9(6)
C8 C9 Br9 121.1(4)
C10 C9 Br9 118.9(5)
N6 C10 N4 118.3(5)
N6 C10 C9 125.5(6)
N4 C10 C9 116.2(5)
Br2 Fe1 Br1 110.41(4)
Br2 Fe1 Br4 109.48(4)
Br1 Fe1 Br4 107.08(4)
Br2 Fe1 Br3 111.16(4)
Br1 Fe1 Br3 108.50(4)
Br4 Fe1 Br3 110.12(4)
C1 N1 C5 126.3(5)
C1 N1 H1A 128(5)
C5 N1 H1A 105(5)
C1 N2 H2A 125(4)
C1 N2 H2B 116(4)
H2A N2 H2B 118(6)
C5 N3 H3B 122(4)
C5 N3 H3C 110(4)
H3B N3 H3C 128(6)
C6 N4 C10 126.1(5)
C6 N4 H4A 121(4)
C10 N4 H4A 112(4)
C6 N5 H5B 118(4)
C6 N5 H5A 126(4)
H5B N5 H5A 116(5)
C10 N6 H6A 119(4)
C10 N6 H6B 100(5)
H6A N6 H6B 141(6)

loop_
_geom_bond_atom_site_label_1
_geom_bond_atom_site_label_2
_geom_bond_distance
Br1 Fe1 2.3360(10)
Br2 Fe1 2.3280(10)
Br3 Fe1 2.3586(10)
Br4 Fe1 2.3364(11)
Br6 C2 1.883(6)
Br7 C4 1.883(6)
Br8 C7 1.879(6)
Br9 C9 1.881(6)
C1 N2 1.333(8)
C1 N1 1.363(8)
C1 C2 1.400(8)
C2 C3 1.369(9)
C3 C4 1.375(8)
C3 H3A 0.9500
C4 C5 1.395(8)
C5 N3 1.332(8)
C5 N1 1.371(9)
C6 N5 1.339(8)
C6 N4 1.354(8)
C6 C7 1.398(7)
C7 C8 1.385(8)
C8 C9 1.378(8)
C8 H8A 0.9500
C9 C10 1.401(8)
C10 N6 1.329(8)
C10 N4 1.368(8)
N1 H1A 0.84(6)
N2 H2A 0.87(2)
N2 H2B 0.888(19)
N3 H3B 0.87(2)
N3 H3C 0.883(19)
N4 H4A 0.88(6)
N5 H5B 0.865(19)
N5 H5A 0.880(19)
N6 H6A 0.86(2)
N6 H6B 0.874(19)
